data_2220419
loop_
_publ_author_name
'Panzner, Matthew J.'
'Youngs, Wiley J.'
'Tessier, Claire A.'

_publ_section_title
;
 A crystallographically isolated dimeric hydrolyzed chlorophosphazene
 dianion
;
_journal_coeditor_code BR2087
_journal_issue 1
_journal_name_full 'Acta Crystallographica Section E'
_journal_page_first m105
_journal_paper_doi 10.1107/S1600536808042116
_journal_volume 65
_journal_year 2009
_chemical_formula_iupac '2[Ag (C6 H10 N2)2] (Cl6 N6 O4 P6)'
_chemical_formula_moiety '2(C12 H20 Ag N4), Cl6 N6 O4 P6'
_chemical_formula_sum 'C24 H40 Ag2 Cl6 N14 O4 P6'
_chemical_formula_weight 1202.96
_chemical_name_systematic
;bis[bis(1-ethyl-3-methylimidazol-2-ylidene)silver(I)]
1,5,5,7,11,11-hexachloro-2,8-dioxa-4,6,10,12,13,14-hexaaza-
1\l^5^,3,5\l^5^,7\l^5^,9,11\l^5^-hexaphosphatricyclo[7.3.1.1^3,7^]tetradeca-
1(13),4,7(14),10-tetraene-6,12-diide 3,9-dioxide
;
_space_group_IT_number 2
_symmetry_cell_setting triclinic
_symmetry_space_group_name_Hall '-P 1'
_symmetry_space_group_name_H-M 'P -1'
_atom_sites_solution_hydrogens geom
_atom_sites_solution_primary direct
_atom_sites_solution_secondary difmap
_audit_creation_method SHELXL-97
_cell_angle_alpha 78.916(3)
_cell_angle_beta 71.558(3)
_cell_angle_gamma 76.107(3)
_cell_formula_units_Z 1
_cell_length_a 9.3224(15)
_cell_length_b 10.6190(18)
_cell_length_c 12.257(2)
_cell_measurement_reflns_used 2618
_cell_measurement_temperature 100(2)
_cell_measurement_theta_max 26.79
_cell_measurement_theta_min 2.49
_cell_volume 1108.4(3)
_computing_cell_refinement 'SMART (Bruker, 2007)'
_computing_data_collection 'SMART (Bruker, 2007)'
_computing_data_reduction 'SAINT (Bruker, 2007)'
_computing_molecular_graphics 'SHELXTL (Sheldrick, 2008)'
_computing_publication_material 'SHELXTL (Sheldrick, 2008)'
_computing_structure_refinement 'SHELXL97 (Sheldrick, 2008)'
_computing_structure_solution 'SHELXS97 (Sheldrick, 2008)'
_diffrn_ambient_temperature 100(2)
_diffrn_measured_fraction_theta_full 0.990
_diffrn_measured_fraction_theta_max 0.990
_diffrn_measurement_device_type 'Bruker SMART CCD area-detector'
_diffrn_measurement_method '\f and \w'
_diffrn_radiation_monochromator graphite
_diffrn_radiation_source 'fine-focus sealed tube'
_diffrn_radiation_type MoK\a
_diffrn_radiation_wavelength 0.71073
_diffrn_reflns_av_R_equivalents 0.0305
_diffrn_reflns_av_sigmaI/netI 0.0513
_diffrn_reflns_limit_h_max 11
_diffrn_reflns_limit_h_min -11
_diffrn_reflns_limit_k_max 13
_diffrn_reflns_limit_k_min -13
_diffrn_reflns_limit_l_max 15
_diffrn_reflns_limit_l_min -15
_diffrn_reflns_number 8912
_diffrn_reflns_theta_full 26.30
_diffrn_reflns_theta_max 26.30
_diffrn_reflns_theta_min 1.77
_diffrn_standards_number 0
_exptl_absorpt_coefficient_mu 1.511
_exptl_absorpt_correction_T_max 0.9420
_exptl_absorpt_correction_T_min 0.6599
_exptl_absorpt_correction_type multi-scan
_exptl_absorpt_process_details '(SADABS; Bruker, 2001)'
_exptl_crystal_colour colourless
_exptl_crystal_density_diffrn 1.802
_exptl_crystal_density_method 'not measured'
_exptl_crystal_description plate
_exptl_crystal_F_000 600
_exptl_crystal_size_max 0.30
_exptl_crystal_size_mid 0.08
_exptl_crystal_size_min 0.04
_refine_diff_density_max 2.251
_refine_diff_density_min -1.024
_refine_ls_extinction_method none
_refine_ls_goodness_of_fit_ref 1.040
_refine_ls_hydrogen_treatment constr
_refine_ls_matrix_type full
_refine_ls_number_parameters 257
_refine_ls_number_reflns 4459
_refine_ls_number_restraints 0
_refine_ls_restrained_S_all 1.040
_refine_ls_R_factor_all 0.0628
_refine_ls_R_factor_gt 0.0467
_refine_ls_shift/su_max 0.000
_refine_ls_shift/su_mean 0.000
_refine_ls_structure_factor_coef Fsqd
_refine_ls_weighting_details 'calc w=1/[\s^2^(Fo^2^)+(0.0737P)^2^] where P=(Fo^2^+2Fc^2^)/3'
_refine_ls_weighting_scheme calc
_refine_ls_wR_factor_gt 0.1184
_refine_ls_wR_factor_ref 0.1233
_reflns_number_gt 3484
_reflns_number_total 4459
_reflns_threshold_expression I>\2s(I)
_cod_data_source_file br2087.cif
_cod_data_source_block I
_cod_depositor_comments
;

2019-10-18
Z value and formula fixed to values more according to usual
chemical conventions.                 miguel
;
_cod_original_formula_sum 'C12 H20 Ag Cl3 N7 O2 P3'
_cod_original_formula_weight 601.48
_cod_original_formula_moiety 'C12 H20 Ag N4, 0.5(Cl6 N6 O4 P6)'
_cod_original_formula_iupac '[Ag (C6 H10 N2)2] (Cl6 N6 O4 P6)0.5'
_cod_original_formula_units_Z 2
_cod_database_code 2220419
_cod_database_fobs_code 2220419

loop_
_symmetry_equiv_pos_as_xyz
'x, y, z'
'-x, -y, -z'

loop_
_atom_site_type_symbol
_atom_site_label
_atom_site_fract_x
_atom_site_fract_y
_atom_site_fract_z
_atom_site_U_iso_or_equiv
_atom_site_adp_type
_atom_site_calc_flag
_atom_site_refinement_flags
_atom_site_occupancy
_atom_site_disorder_assembly
_atom_site_disorder_group
Ag Ag 0.92396(4) 0.82923(3) 0.02673(3) 0.02921(14) Uani d . 1 . .
Cl Cl1 0.20816(15) 0.96514(11) 0.50044(11) 0.0364(3) Uani d . 1 . .
Cl Cl2 0.06691(14) 0.72027(14) 0.58126(11) 0.0402(3) Uani d . 1 . .
Cl Cl3 0.32100(13) 0.28263(12) 0.39490(11) 0.0312(3) Uani d . 1 . .
P P1 0.50886(13) 0.63373(11) 0.34302(10) 0.0220(3) Uani d . 1 . .
P P2 0.27569(13) 0.76965(11) 0.50900(10) 0.0218(3) Uani d . 1 . .
P P3 0.46494(13) 0.36960(11) 0.43519(10) 0.0196(3) Uani d . 1 . .
O O1 0.5964(4) 0.6691(3) 0.2226(3) 0.0298(8) Uani d . 1 . .
O O2 0.4577(3) 0.4948(3) 0.3425(3) 0.0243(7) Uani d . 1 . .
N N1 0.6862(5) 1.0763(4) 0.0964(4) 0.0346(10) Uani d . 1 . .
N N2 0.6984(5) 1.0504(4) -0.0734(4) 0.0330(10) Uani d . 1 . .
N N3 1.1582(4) 0.6223(4) 0.1266(3) 0.0298(9) Uani d . 1 . .
N N4 1.1637(4) 0.5782(4) -0.0374(3) 0.0277(9) Uani d . 1 . .
N N5 0.6039(4) 0.5991(3) 0.4376(3) 0.0219(8) Uani d . 1 . .
N N6 0.3458(4) 0.7321(4) 0.3838(3) 0.0259(9) Uani d . 1 . .
N N7 0.3694(4) 0.7221(3) 0.6012(3) 0.0207(8) Uani d . 1 . .
C C1 0.7588(5) 0.9961(4) 0.0151(4) 0.0287(11) Uani d . 1 . .
C C2 0.5818(6) 1.1759(5) 0.0603(6) 0.0454(15) Uani d . 1 . .
H H2 0.5168 1.2441 0.1033 0.055 Uiso calc R 1 . .
C C3 0.5876(6) 1.1600(5) -0.0462(5) 0.0414(14) Uani d . 1 . .
H H3 0.5274 1.2135 -0.0937 0.050 Uiso calc R 1 . .
C C4 0.7138(7) 1.0544(6) 0.2095(5) 0.0455(14) Uani d . 1 . .
H H4A 0.8242 1.0172 0.2013 0.055 Uiso calc R 1 . .
H H4B 0.6891 1.1391 0.2404 0.055 Uiso calc R 1 . .
C C5 0.6220(9) 0.9672(7) 0.2893(6) 0.0638(19) Uani d . 1 . .
H H5A 0.5127 1.0074 0.3028 0.096 Uiso calc R 1 . .
H H5B 0.6483 0.9494 0.3629 0.096 Uiso calc R 1 . .
H H5C 0.6423 0.8850 0.2569 0.096 Uiso calc R 1 . .
C C6 0.7431(8) 0.9969(6) -0.1845(5) 0.0513(16) Uani d . 1 . .
H H6A 0.8545 0.9887 -0.2195 0.077 Uiso calc R 1 . .
H H6B 0.6889 1.0558 -0.2370 0.077 Uiso calc R 1 . .
H H6C 0.7155 0.9106 -0.1707 0.077 Uiso calc R 1 . .
C C7 1.0921(5) 0.6642(5) 0.0399(4) 0.0263(10) Uani d . 1 . .
C C8 1.2702(6) 0.5110(5) 0.1032(5) 0.0398(13) Uani d . 1 . .
H H8 1.3328 0.4632 0.1511 0.048 Uiso calc R 1 . .
C C9 1.2735(6) 0.4839(5) 0.0001(4) 0.0375(13) Uani d . 1 . .
H H9 1.3389 0.4132 -0.0394 0.045 Uiso calc R 1 . .
C C10 1.1113(6) 0.6846(5) 0.2325(4) 0.0369(12) Uani d . 1 . .
H H10A 1.2010 0.6708 0.2631 0.044 Uiso calc R 1 . .
H H10B 1.0781 0.7800 0.2135 0.044 Uiso calc R 1 . .
C C11 0.9870(8) 0.6337(8) 0.3212(6) 0.074(2) Uani d . 1 . .
H H11A 0.9042 0.6342 0.2878 0.111 Uiso calc R 1 . .
H H11B 0.9471 0.6884 0.3843 0.111 Uiso calc R 1 . .
H H11C 1.0255 0.5439 0.3516 0.111 Uiso calc R 1 . .
C C12 1.1316(6) 0.5854(5) -0.1481(4) 0.0313(11) Uani d . 1 . .
H H12A 1.0230 0.6247 -0.1405 0.047 Uiso calc R 1 . .
H H12B 1.1532 0.4971 -0.1697 0.047 Uiso calc R 1 . .
H H12C 1.1970 0.6390 -0.2081 0.047 Uiso calc R 1 . .

loop_
_atom_site_aniso_label
_atom_site_aniso_U_11
_atom_site_aniso_U_22
_atom_site_aniso_U_33
_atom_site_aniso_U_12
_atom_site_aniso_U_13
_atom_site_aniso_U_23
Ag 0.0342(2) 0.0232(2) 0.0293(2) 0.00745(15) -0.01754(17) -0.00302(15)
Cl1 0.0483(7) 0.0219(6) 0.0319(7) 0.0102(5) -0.0150(6) -0.0023(5)
Cl2 0.0273(6) 0.0564(9) 0.0366(7) -0.0102(6) -0.0147(5) 0.0073(6)
Cl3 0.0295(6) 0.0343(7) 0.0365(7) -0.0071(5) -0.0155(5) -0.0084(5)
P1 0.0282(6) 0.0178(6) 0.0176(6) 0.0025(5) -0.0096(5) 0.0003(4)
P2 0.0234(6) 0.0208(6) 0.0185(6) 0.0026(5) -0.0095(5) 0.0015(5)
P3 0.0223(6) 0.0175(6) 0.0200(6) -0.0007(4) -0.0114(5) 0.0005(4)
O1 0.0401(19) 0.0250(17) 0.0163(17) 0.0015(14) -0.0058(14) 0.0028(13)
O2 0.0313(17) 0.0224(16) 0.0219(17) 0.0008(13) -0.0180(14) 0.0010(13)
N1 0.037(2) 0.025(2) 0.039(3) 0.0035(18) -0.015(2) -0.0027(19)
N2 0.036(2) 0.025(2) 0.035(2) -0.0018(18) -0.0168(19) 0.0090(18)
N3 0.030(2) 0.033(2) 0.027(2) 0.0016(17) -0.0141(18) -0.0029(18)
N4 0.029(2) 0.027(2) 0.022(2) 0.0010(17) -0.0080(17) 0.0022(16)
N5 0.0208(18) 0.022(2) 0.022(2) 0.0016(15) -0.0099(15) -0.0025(15)
N6 0.032(2) 0.024(2) 0.0180(19) 0.0097(16) -0.0143(16) 0.0007(15)
N7 0.0247(19) 0.0208(19) 0.0169(19) -0.0001(15) -0.0103(15) -0.0007(15)
C1 0.034(3) 0.023(2) 0.033(3) -0.003(2) -0.019(2) 0.000(2)
C2 0.039(3) 0.027(3) 0.058(4) 0.005(2) -0.010(3) 0.002(3)
C3 0.033(3) 0.032(3) 0.048(4) 0.000(2) -0.015(3) 0.018(3)
C4 0.053(4) 0.041(3) 0.045(3) -0.003(3) -0.015(3) -0.018(3)
C5 0.088(5) 0.062(4) 0.055(4) -0.026(4) -0.032(4) -0.004(3)
C6 0.076(4) 0.048(4) 0.033(3) -0.007(3) -0.030(3) 0.006(3)
C7 0.025(2) 0.027(3) 0.025(2) -0.0039(19) -0.010(2) 0.0021(19)
C8 0.034(3) 0.040(3) 0.044(3) 0.010(2) -0.024(3) -0.001(3)
C9 0.035(3) 0.036(3) 0.031(3) 0.013(2) -0.011(2) -0.003(2)
C10 0.037(3) 0.045(3) 0.031(3) -0.002(2) -0.017(2) -0.008(2)
C11 0.086(5) 0.110(6) 0.034(4) -0.055(5) 0.013(3) -0.029(4)
C12 0.032(3) 0.040(3) 0.016(2) -0.004(2) -0.003(2) 0.000(2)

loop_
_atom_type_symbol
_atom_type_description
_atom_type_scat_dispersion_real
_atom_type_scat_dispersion_imag
_atom_type_scat_source
C C 0.0033 0.0016 'International Tables Vol C Tables 4.2.6.8 and 6.1.1.4'
H H 0.0000 0.0000 'International Tables Vol C Tables 4.2.6.8 and 6.1.1.4'
Ag Ag -0.8971 1.1015 'International Tables Vol C Tables 4.2.6.8 and 6.1.1.4'
Cl Cl 0.1484 0.1585 'International Tables Vol C Tables 4.2.6.8 and 6.1.1.4'
N N 0.0061 0.0033 'International Tables Vol C Tables 4.2.6.8 and 6.1.1.4'
O O 0.0106 0.0060 'International Tables Vol C Tables 4.2.6.8 and 6.1.1.4'
P P 0.1023 0.0942 'International Tables Vol C Tables 4.2.6.8 and 6.1.1.4'

loop_
_geom_angle_atom_site_label_1
_geom_angle_atom_site_label_2
_geom_angle_atom_site_label_3
_geom_angle_site_symmetry_1
_geom_angle_site_symmetry_3
_geom_angle
_geom_angle_publ_flag
C1 Ag C7 . . 178.72(19) yes
O1 P1 N5 . . 116.2(2) ?
O1 P1 N6 . . 113.33(19) ?
N5 P1 N6 . . 112.96(19) ?
O1 P1 O2 . . 104.90(18) ?
N5 P1 O2 . . 104.43(17) ?
N6 P1 O2 . . 103.29(19) ?
N6 P2 N7 . . 120.75(19) ?
N6 P2 Cl1 . . 108.88(15) ?
N7 P2 Cl1 . . 108.31(15) ?
N6 P2 Cl2 . . 110.61(17) ?
N7 P2 Cl2 . . 107.54(15) ?
Cl1 P2 Cl2 . . 98.43(7) ?
N5 P3 O2 2_666 . 113.38(18) ?
N5 P3 N7 2_666 2_666 119.10(19) ?
O2 P3 N7 . 2_666 109.28(18) ?
N5 P3 Cl3 2_666 . 109.53(15) ?
O2 P3 Cl3 . . 97.59(12) ?
N7 P3 Cl3 2_666 . 105.49(14) ?
P3 O2 P1 . . 126.57(19) ?
C1 N1 C2 . . 111.3(5) ?
C1 N1 C4 . . 123.2(4) ?
C2 N1 C4 . . 125.5(5) ?
C1 N2 C3 . . 111.5(4) ?
C1 N2 C6 . . 124.2(4) ?
C3 N2 C6 . . 124.3(4) ?
C7 N3 C8 . . 110.6(4) ?
C7 N3 C10 . . 123.6(4) ?
C8 N3 C10 . . 125.7(4) ?
C7 N4 C9 . . 111.2(4) ?
C7 N4 C12 . . 124.6(4) ?
C9 N4 C12 . . 124.2(4) ?
P3 N5 P1 2_666 . 124.3(2) ?
P2 N6 P1 . . 123.1(2) ?
P2 N7 P3 . 2_666 118.6(2) ?
N1 C1 N2 . . 103.8(4) ?
N1 C1 Ag . . 127.0(4) ?
N2 C1 Ag . . 129.2(4) ?
C3 C2 N1 . . 107.4(5) ?
C3 C2 H2 . . 126.3 ?
N1 C2 H2 . . 126.3 ?
C2 C3 N2 . . 105.9(4) ?
C2 C3 H3 . . 127.0 ?
N2 C3 H3 . . 127.0 ?
C5 C4 N1 . . 111.3(5) ?
C5 C4 H4A . . 109.4 ?
N1 C4 H4A . . 109.4 ?
C5 C4 H4B . . 109.4 ?
N1 C4 H4B . . 109.4 ?
H4A C4 H4B . . 108.0 ?
C4 C5 H5A . . 109.5 ?
C4 C5 H5B . . 109.5 ?
H5A C5 H5B . . 109.5 ?
C4 C5 H5C . . 109.5 ?
H5A C5 H5C . . 109.5 ?
H5B C5 H5C . . 109.5 ?
N2 C6 H6A . . 109.5 ?
N2 C6 H6B . . 109.5 ?
H6A C6 H6B . . 109.5 ?
N2 C6 H6C . . 109.5 ?
H6A C6 H6C . . 109.5 ?
H6B C6 H6C . . 109.5 ?
N3 C7 N4 . . 104.7(4) ?
N3 C7 Ag . . 127.0(3) ?
N4 C7 Ag . . 128.2(3) ?
C9 C8 N3 . . 106.8(4) ?
C9 C8 H8 . . 126.6 ?
N3 C8 H8 . . 126.6 ?
C8 C9 N4 . . 106.6(4) ?
C8 C9 H9 . . 126.7 ?
N4 C9 H9 . . 126.7 ?
C11 C10 N3 . . 112.4(5) ?
C11 C10 H10A . . 109.1 ?
N3 C10 H10A . . 109.1 ?
C11 C10 H10B . . 109.1 ?
N3 C10 H10B . . 109.1 ?
H10A C10 H10B . . 107.9 ?
C10 C11 H11A . . 109.5 ?
C10 C11 H11B . . 109.5 ?
H11A C11 H11B . . 109.5 ?
C10 C11 H11C . . 109.5 ?
H11A C11 H11C . . 109.5 ?
H11B C11 H11C . . 109.5 ?
N4 C12 H12A . . 109.5 ?
N4 C12 H12B . . 109.5 ?
H12A C12 H12B . . 109.5 ?
N4 C12 H12C . . 109.5 ?
H12A C12 H12C . . 109.5 ?
H12B C12 H12C . . 109.5 ?

loop_
_geom_bond_atom_site_label_1
_geom_bond_atom_site_label_2
_geom_bond_site_symmetry_2
_geom_bond_distance
_geom_bond_publ_flag
Ag C1 . 2.065(5) yes
Ag C7 . 2.070(5) yes
Cl1 P2 . 2.0118(16) yes
Cl2 P2 . 2.0171(17) yes
Cl3 P3 . 2.0217(16) yes
P1 O1 . 1.468(3) yes
P1 N5 . 1.610(4) yes
P1 N6 . 1.615(4) yes
P1 O2 . 1.657(3) yes
P2 N6 . 1.555(4) yes
P2 N7 . 1.578(4) yes
P3 N5 2_666 1.554(4) yes
P3 O2 . 1.578(3) yes
P3 N7 2_666 1.594(4) yes
N1 C1 . 1.341(6) ?
N1 C2 . 1.365(6) ?
N1 C4 . 1.454(7) ?
N2 C1 . 1.348(6) ?
N2 C3 . 1.374(6) ?
N2 C6 . 1.475(7) ?
N3 C7 . 1.345(6) ?
N3 C8 . 1.385(6) ?
N3 C10 . 1.465(6) ?
N4 C7 . 1.347(6) ?
N4 C9 . 1.374(6) ?
N4 C12 . 1.464(6) ?
N5 P3 2_666 1.554(4) ?
N7 P3 2_666 1.594(4) ?
C2 C3 . 1.331(8) ?
C2 H2 . 0.9500 ?
C3 H3 . 0.9500 ?
C4 C5 . 1.432(9) ?
C4 H4A . 0.9900 ?
C4 H4B . 0.9900 ?
C5 H5A . 0.9800 ?
C5 H5B . 0.9800 ?
C5 H5C . 0.9800 ?
C6 H6A . 0.9800 ?
C6 H6B . 0.9800 ?
C6 H6C . 0.9800 ?
C8 C9 . 1.338(8) ?
C8 H8 . 0.9500 ?
C9 H9 . 0.9500 ?
C10 C11 . 1.448(8) ?
C10 H10A . 0.9900 ?
C10 H10B . 0.9900 ?
C11 H11A . 0.9800 ?
C11 H11B . 0.9800 ?
C11 H11C . 0.9800 ?
C12 H12A . 0.9800 ?
C12 H12B . 0.9800 ?
C12 H12C . 0.9800 ?

loop_
_geom_torsion_atom_site_label_1
_geom_torsion_atom_site_label_2
_geom_torsion_atom_site_label_3
_geom_torsion_atom_site_label_4
_geom_torsion_site_symmetry_1
_geom_torsion_site_symmetry_2
_geom_torsion_site_symmetry_3
_geom_torsion_site_symmetry_4
_geom_torsion
_geom_torsion_publ_flag
N5 P3 O2 P1 2_666 . . . 47.2(3) ?
N7 P3 O2 P1 2_666 . . . -88.3(3) ?
Cl3 P3 O2 P1 . . . . 162.3(2) ?
O1 P1 O2 P3 . . . . 136.3(2) ?
N5 P1 O2 P3 . . . . 13.5(3) ?
N6 P1 O2 P3 . . . . -104.8(3) ?
O1 P1 N5 P3 . . . 2_666 146.1(3) ?
N6 P1 N5 P3 . . . 2_666 12.6(4) ?
O2 P1 N5 P3 . . . 2_666 -98.9(3) ?
N7 P2 N6 P1 . . . . 5.5(4) ?
Cl1 P2 N6 P1 . . . . 131.7(2) ?
Cl2 P2 N6 P1 . . . . -121.2(3) ?
O1 P1 N6 P2 . . . . -144.9(3) ?
N5 P1 N6 P2 . . . . -10.1(4) ?
O2 P1 N6 P2 . . . . 102.2(3) ?
N6 P2 N7 P3 . . . 2_666 -2.2(4) ?
Cl1 P2 N7 P3 . . . 2_666 -128.6(2) ?
Cl2 P2 N7 P3 . . . 2_666 125.9(2) ?
C2 N1 C1 N2 . . . . 1.2(6) ?
C4 N1 C1 N2 . . . . 179.1(5) ?
C2 N1 C1 Ag . . . . -178.8(4) ?
C4 N1 C1 Ag . . . . -0.9(7) ?
C3 N2 C1 N1 . . . . -1.6(6) ?
C6 N2 C1 N1 . . . . 179.8(5) ?
C3 N2 C1 Ag . . . . 178.3(4) ?
C6 N2 C1 Ag . . . . -0.2(8) ?
C7 Ag C1 N1 . . . . -47(9) ?
C7 Ag C1 N2 . . . . 133(8) ?
C1 N1 C2 C3 . . . . -0.3(7) ?
C4 N1 C2 C3 . . . . -178.1(5) ?
N1 C2 C3 N2 . . . . -0.7(6) ?
C1 N2 C3 C2 . . . . 1.5(6) ?
C6 N2 C3 C2 . . . . -179.9(5) ?
C1 N1 C4 C5 . . . . -84.8(7) ?
C2 N1 C4 C5 . . . . 92.9(7) ?
C8 N3 C7 N4 . . . . 0.0(6) ?
C10 N3 C7 N4 . . . . -177.7(4) ?
C8 N3 C7 Ag . . . . -177.6(4) ?
C10 N3 C7 Ag . . . . 4.7(7) ?
C9 N4 C7 N3 . . . . -0.2(6) ?
C12 N4 C7 N3 . . . . -179.0(4) ?
C9 N4 C7 Ag . . . . 177.5(4) ?
C12 N4 C7 Ag . . . . -1.4(7) ?
C1 Ag C7 N3 . . . . 40(9) ?
C1 Ag C7 N4 . . . . -137(8) ?
C7 N3 C8 C9 . . . . 0.1(6) ?
C10 N3 C8 C9 . . . . 177.7(5) ?
N3 C8 C9 N4 . . . . -0.2(6) ?
C7 N4 C9 C8 . . . . 0.2(6) ?
C12 N4 C9 C8 . . . . 179.0(5) ?
C7 N3 C10 C11 . . . . 87.5(7) ?
C8 N3 C10 C11 . . . . -89.9(7) ?
